data_7052454
loop_
_publ_author_name
'Pascu, Sofia I.'
'Jarrosson, Thibaut'
'Naumann, Christoph'
'Otto, Sijbren'
'Kaiser, Guido'
'Sanders, Jeremy K. M.'

_publ_section_title
;
 Cation-reinforced donor-acceptor pseudorotaxanes
;
_journal_issue 1
_journal_name_full 'New Journal of Chemistry'
_journal_page_first 80
_journal_paper_doi 10.1039/b415418e
_journal_volume 29
_journal_year 2005
_chemical_compound_source
;
?
;
_chemical_formula_moiety ' C38 H56 I2 Li2 O14 '
_chemical_formula_sum 'C38 H56 I2 Li2 O14'
_chemical_formula_weight 1004.55
_chemical_name_systematic
;
?
;
_space_group_IT_number 2
_symmetry_cell_setting triclinic
_symmetry_space_group_name_Hall '-P 1'
_symmetry_space_group_name_H-M 'P -1'
_atom_sites_solution_hydrogens geom
_atom_sites_solution_primary direct
_cell_angle_alpha 72.355(2)
_cell_angle_beta 88.102(2)
_cell_angle_gamma 81.429(2)
_cell_formula_units_Z 1
_cell_length_a 7.566(1)
_cell_length_b 10.3074(14)
_cell_length_c 15.598(2)
_cell_measurement_reflns_used 8794
_cell_measurement_temperature 150(2)
_cell_measurement_theta_max 29.15
_cell_measurement_theta_min 2.64
_cell_volume 1146.2(3)
_computing_cell_refinement
;
Bruker SAINT version 6.36a (Bruker, 2002)
;
_computing_data_collection
;
SMART (Siemens, 1993)
;
_computing_data_reduction
;
Bruker SAINT version 6.36a (Bruker, 2002)
;
_computing_molecular_graphics
;
CAMERON (Watkin et al 1996)
;
_computing_publication_material
;
CRYSTALS (Watkin et al 2001)
;
_computing_structure_refinement
;
CRYSTALS (Watkin et al 2001)
;
_computing_structure_solution
;
SHELXS 86 (Sheldrick, 1986)
;
_diffrn_ambient_temperature 150(2)
_diffrn_measured_fraction_theta_full 0.995
_diffrn_measured_fraction_theta_max 0.895
_diffrn_measurement_device_type
;
Bruker AXS SMART 1K CCD diffractometer
;
_diffrn_measurement_method 'thin slice \w-scans'
_diffrn_radiation_monochromator 'silicon 111'
_diffrn_radiation_source 'Daresbury SRS, Station 9.8'
_diffrn_radiation_type synchrotron
_diffrn_radiation_wavelength 0.6923
_diffrn_reflns_av_R_equivalents 0.03
_diffrn_reflns_limit_h_max 10
_diffrn_reflns_limit_h_min -10
_diffrn_reflns_limit_k_max 14
_diffrn_reflns_limit_k_min -13
_diffrn_reflns_limit_l_max 21
_diffrn_reflns_limit_l_min -21
_diffrn_reflns_number 11642
_diffrn_reflns_theta_full 23.402
_diffrn_reflns_theta_max 29.252
_diffrn_reflns_theta_min 2.033
_diffrn_standards_decay_% 0.00
_diffrn_standards_interval_count 0
_diffrn_standards_interval_time 0
_diffrn_standards_number 0
_exptl_absorpt_coefficient_mu 1.430
_exptl_absorpt_correction_T_max 1.00
_exptl_absorpt_correction_T_min 1.00
_exptl_absorpt_correction_type multi-scan
_exptl_absorpt_process_details
;

Correction applied by SADABS - note that the transmission factors are
not real since they include corrections for beam decay and possibly
crystal decay (the two cannot be distinguished).
The numbers listed in the CIF are those calculated by CRYSTALS.
;
_exptl_crystal_colour ' needle '
_exptl_crystal_density_diffrn 1.455
_exptl_crystal_description ' colourless '
_exptl_crystal_F_000 508.000
_exptl_crystal_size_max 0.28
_exptl_crystal_size_mid 0.02
_exptl_crystal_size_min 0.02
_refine_diff_density_max 1.40
_refine_diff_density_min -0.54
_refine_ls_extinction_method None
_refine_ls_goodness_of_fit_ref 0.9607
_refine_ls_hydrogen_treatment mixed
_refine_ls_matrix_type full
_refine_ls_number_parameters 253
_refine_ls_number_reflns 5650
_refine_ls_number_restraints 0
_refine_ls_R_factor_all 0.0360
_refine_ls_R_factor_gt 0.0342
_refine_ls_shift/su_max 0.007556
_refine_ls_structure_factor_coef F
_refine_ls_weighting_details
;
Method, part 1, Chebychev polynomial, (Watkin, 1994, Prince, 1982)
[weight] = 1.0/[A~0~*T~0~(x)+A~1~*T~1~(x) ... +A~n-1~]*T~n-1~(x)]
where A~i~ are the Chebychev coefficients listed below and x= Fcalc/Fmax
Method = Robust Weighting (Prince, 1982)
W = [weight] * [1-(deltaF/6*sigmaF)^2]^2
A~i~ are:
0.228 0.242 0.862E-01
;
_refine_ls_weighting_scheme calc
_refine_ls_wR_factor_all 0.0435
_refine_ls_wR_factor_gt 0.0367
_refine_ls_wR_factor_ref 0.0367
_reflns_limit_h_max 10
_reflns_limit_h_min -10
_reflns_limit_k_max 14
_reflns_limit_k_min -13
_reflns_limit_l_max 21
_reflns_limit_l_min 0
_reflns_number_gt 5650
_reflns_number_total 6117
_reflns_threshold_expression I>3.00u(I)
_cod_data_source_file b415418e.txt
_cod_data_source_block 3
_cod_depositor_comments
;
The following automatic conversions were performed:
'_symmetry_cell_setting' value 'Triclinic' changed to 'triclinic'
according to '/home/saulius/struct/CIF-dictionaries/cif_core.dic'
dictionary named 'cif_core.dic' version 2.4.1 from 2010-06-29.

Automatic conversion script
Id: cif_fix_enum 1527 2010-12-29 10:47:43Z saulius 
;
_cod_original_sg_symbol_H-M 'P -1 '
_cod_original_formula_sum ' C38 H56 I2 Li2 O14 '
_cod_database_code 7052454

loop_
_symmetry_equiv_pos_as_xyz
x,y,z
-x,-y,-z

loop_
_atom_site_label
_atom_site_type_symbol
_atom_site_fract_x
_atom_site_fract_y
_atom_site_fract_z
_atom_site_U_iso_or_equiv
_atom_site_occupancy
_atom_site_adp_type
_atom_site_refinement_flags
_atom_site_attached_hydrogens
Li1 Li 0.1481(5) 0.0117(4) 0.1982(3) 0.0313 1.0000 Uani . .
I1 I -0.420306(19) -0.292697(14) 0.068244(9) 0.0302 1.0000 Uani . .
O1 O 0.25839(19) 0.35018(16) 0.25472(9) 0.0256 1.0000 Uani . .
O2 O 0.0313(2) 0.26884(15) 0.1455(1) 0.0266 1.0000 Uani . .
O3 O -0.09666(18) 0.03126(14) 0.1505(1) 0.0260 1.0000 Uani . .
O4 O 0.10593(18) -0.19847(14) 0.25279(9) 0.0236 1.0000 Uani . .
O5 O 0.37054(19) -0.31515(16) 0.40412(9) 0.0271 1.0000 Uani . .
O6 O 0.1856(3) 0.06015(18) 0.30541(11) 0.0428 1.0000 Uani . .
O7 O 0.3354(2) 0.00659(18) 0.11370(12) 0.0368 1.0000 Uani . .
C1 C 0.4057(3) 0.34790(19) 0.30459(13) 0.0230 1.0000 Uani . .
C2 C 0.5732(3) 0.3620(2) 0.27006(13) 0.0262 1.0000 Uani . .
C3 C 0.7157(3) 0.3585(2) 0.32670(14) 0.0296 1.0000 Uani . .
C4 C 0.6905(3) 0.3417(2) 0.41693(14) 0.0273 1.0000 Uani . .
C5 C 0.4835(3) 0.3169(2) 0.54613(13) 0.0238 1.0000 Uani . .
C6 C 0.3140(3) 0.3091(2) 0.57975(13) 0.0288 1.0000 Uani . .
C7 C 0.1713(3) 0.3134(3) 0.52263(15) 0.0320 1.0000 Uani . .
C8 C 0.1979(3) 0.3234(2) 0.43392(14) 0.0275 1.0000 Uani . .
C9 C 0.3723(2) 0.33144(19) 0.39768(12) 0.0219 1.0000 Uani . .
C10 C 0.5173(2) 0.32899(19) 0.45372(12) 0.0223 1.0000 Uani . .
C11 C 0.2857(3) 0.3737(2) 0.15979(13) 0.0261 1.0000 Uani . .
C12 C 0.1079(3) 0.3925(2) 0.11480(13) 0.0263 1.0000 Uani . .
C13 C -0.1194(3) 0.2740(2) 0.09155(14) 0.0276 1.0000 Uani . .
C14 C -0.2172(3) 0.1558(2) 0.13943(17) 0.0315 1.0000 Uani . .
C15 C -0.1802(3) -0.0857(2) 0.19608(17) 0.0314 1.0000 Uani . .
C16 C -0.0441(3) -0.2101(2) 0.20371(15) 0.0280 1.0000 Uani . .
C17 C 0.2335(3) -0.3208(2) 0.26964(13) 0.0250 1.0000 Uani . .
C18 C 0.4016(3) -0.3044(2) 0.31139(13) 0.0261 1.0000 Uani . .
C19 C 0.1426(9) 0.0018(4) 0.3948(2) 0.0880 1.0000 Uani . .
H1 H 0.2355 -0.0001 0.1181 0.0461 1.0000 Uiso . .
H2 H 0.3555 0.0583 0.0700 0.0500 1.0000 Uiso . .
H3 H 0.2080 0.1337 0.3022 0.0500 1.0000 Uiso . .
H21 H 0.5940 0.3747 0.2046 0.0313 1.0000 Uiso . .
H31 H 0.8375 0.3685 0.3009 0.0345 1.0000 Uiso . .
H41 H 0.7935 0.3385 0.4564 0.0320 1.0000 Uiso . .
H61 H 0.2919 0.3003 0.6447 0.0337 1.0000 Uiso . .
H71 H 0.0481 0.3090 0.5475 0.0383 1.0000 Uiso . .
H81 H 0.0952 0.3251 0.3947 0.0328 1.0000 Uiso . .
H111 H 0.3435 0.4583 0.1345 0.0309 1.0000 Uiso . .
H112 H 0.3643 0.2929 0.1496 0.0309 1.0000 Uiso . .
H121 H 0.0265 0.4685 0.1295 0.0306 1.0000 Uiso . .
H122 H 0.1240 0.4167 0.0482 0.0306 1.0000 Uiso . .
H131 H -0.2003 0.3632 0.0830 0.0313 1.0000 Uiso . .
H132 H -0.0787 0.2656 0.0316 0.0313 1.0000 Uiso . .
H141 H -0.2573 0.1638 0.1996 0.0363 1.0000 Uiso . .
H142 H -0.3235 0.1565 0.1028 0.0363 1.0000 Uiso . .
H151 H -0.2184 -0.0816 0.2573 0.0374 1.0000 Uiso . .
H152 H -0.2867 -0.0888 0.1609 0.0374 1.0000 Uiso . .
H161 H -0.0956 -0.2953 0.2364 0.0342 1.0000 Uiso . .
H162 H -0.0063 -0.2141 0.1424 0.0342 1.0000 Uiso . .
H171 H 0.1806 -0.3993 0.3115 0.0293 1.0000 Uiso . .
H172 H 0.2633 -0.3406 0.2115 0.0293 1.0000 Uiso . .
H181 H 0.5000 -0.3781 0.3066 0.0305 1.0000 Uiso . .
H182 H 0.4363 -0.2121 0.2793 0.0305 1.0000 Uiso . .
H191 H 0.1126 -0.0925 0.4032 0.1037 1.0000 Uiso . .
H192 H 0.2469 -0.0044 0.4343 0.1037 1.0000 Uiso . .
H193 H 0.0373 0.0603 0.4111 0.1037 1.0000 Uiso . .

loop_
_atom_site_aniso_label
_atom_site_aniso_U_11
_atom_site_aniso_U_22
_atom_site_aniso_U_33
_atom_site_aniso_U_23
_atom_site_aniso_U_13
_atom_site_aniso_U_12
Li1 0.0247(16) 0.042(2) 0.0276(17) -0.0103(15) -0.0020(13) -0.0060(14)
I1 0.03560(8) 0.02762(8) 0.02669(8) -0.00653(5) 0.00329(5) -0.00694(5)
O1 0.0264(7) 0.0322(7) 0.0184(6) -0.0059(5) -0.0028(5) -0.0080(5)
O2 0.0269(7) 0.0237(6) 0.0248(6) -0.0002(5) -0.0086(5) -0.0035(5)
O3 0.0211(6) 0.0216(6) 0.0339(7) -0.0067(5) -0.0042(5) -0.0010(5)
O4 0.0227(6) 0.0223(6) 0.0256(6) -0.0073(5) -0.0048(5) -0.0011(5)
O5 0.0233(6) 0.0373(8) 0.0185(6) -0.0055(5) -0.0039(5) -0.0028(5)
O6 0.0737(13) 0.0284(8) 0.0268(8) -0.0050(6) -0.0060(8) -0.0147(8)
O7 0.0342(8) 0.0323(8) 0.0367(8) -0.0019(7) 0.0105(7) -0.0032(6)
C1 0.0253(9) 0.0217(8) 0.0212(8) -0.0050(6) -0.0036(6) -0.0030(6)
C2 0.0270(9) 0.0290(9) 0.0224(8) -0.0083(7) 0.0013(7) -0.0022(7)
C3 0.0217(9) 0.0393(11) 0.0253(9) -0.0076(8) 0.0017(7) -0.0018(7)
C4 0.0188(8) 0.037(1) 0.0245(9) -0.0073(8) -0.0027(6) -0.0016(7)
C5 0.0216(8) 0.0271(9) 0.0204(8) -0.0036(7) -0.0043(6) -0.0026(7)
C6 0.0253(9) 0.0376(11) 0.0213(8) -0.0048(8) 0.0015(7) -0.0063(8)
C7 0.0243(9) 0.0443(12) 0.027(1) -0.0077(8) 0.0023(7) -0.0105(8)
C8 0.0222(9) 0.034(1) 0.0254(9) -0.0065(8) -0.0020(7) -0.0078(7)
C9 0.0218(8) 0.0232(8) 0.0198(8) -0.0044(6) -0.0010(6) -0.0048(6)
C10 0.0194(8) 0.0240(8) 0.0211(8) -0.0044(6) -0.0018(6) -0.0009(6)
C11 0.0297(9) 0.0289(9) 0.0186(8) -0.0039(7) -0.0027(7) -0.0069(7)
C12 0.0295(9) 0.0252(9) 0.0219(8) -0.0032(7) -0.0052(7) -0.0043(7)
C13 0.0232(9) 0.0257(9) 0.0295(9) -0.0026(7) -0.0113(7) 0.0009(7)
C14 0.0237(9) 0.0228(9) 0.0442(12) -0.0065(8) -0.0055(8) 0.0016(7)
C15 0.0204(9) 0.0247(9) 0.0483(12) -0.0093(8) -0.0039(8) -0.0038(7)
C16 0.0257(9) 0.0256(9) 0.034(1) -0.0102(8) -0.0057(7) -0.0043(7)
C17 0.0250(9) 0.0236(8) 0.0246(9) -0.0066(7) -0.0054(7) 0.0018(7)
C18 0.0274(9) 0.0306(9) 0.0182(8) -0.0052(7) -0.0034(6) -0.0016(7)
C19 0.186(5) 0.0365(16) 0.0368(16) -0.0072(13) 0.014(2) -0.012(2)

loop_
_atom_type_symbol
_atom_type_scat_dispersion_real
_atom_type_scat_dispersion_imag
_atom_type_scat_Cromer_Mann_a1
_atom_type_scat_Cromer_Mann_b1
_atom_type_scat_Cromer_Mann_a2
_atom_type_scat_Cromer_Mann_b2
_atom_type_scat_Cromer_Mann_a3
_atom_type_scat_Cromer_Mann_b3
_atom_type_scat_Cromer_Mann_a4
_atom_type_scat_Cromer_Mann_b4
_atom_type_scat_Cromer_Mann_c
_atom_type_scat_source
'C   ' 0.0033 0.0016 2.3100 20.8439 1.0200 10.2075 1.5886 0.5687 0.8650 51.6512 0.2156 International_Tables_Vol_IV_Table_2.2B
'H   ' 0.0000 0.0000 0.4930 10.5109 0.3229 26.1257 0.1402 3.1424 0.0408 57.7998 0.0030 International_Tables_Vol_IV_Table_2.2B
'Li  ' -0.0003 0.0001 1.1282 3.9546 0.7508 1.0524 0.6175 85.3905 0.4653 168.2610 0.0377 International_Tables_Vol_IV_Table_2.2B
'O   ' 0.0106 0.0060 3.0485 13.2771 2.2868 5.7011 1.5463 0.3239 0.8670 32.9089 0.2508 International_Tables_Vol_IV_Table_2.2B
'I   ' -0.4742 1.8119 20.1472 4.3470 18.9949 0.3814 7.5138 27.7660 2.2735 66.8776 4.0712 International_Tables_Vol_IV_Table_2.2B

loop_
_geom_angle_atom_site_label_1
_geom_angle_site_symmetry_1
_geom_angle_atom_site_label_2
_geom_angle_site_symmetry_2
_geom_angle_atom_site_label_3
_geom_angle_site_symmetry_3
_geom_angle
_geom_angle_publ_flag
C11 . O1 . C1 . 116.08(15) yes
C13 . O2 . C12 . 111.19(15) yes
C15 . O3 . C14 . 111.00(16) yes
C17 . O4 . C16 . 110.06(15) yes
C18 . O5 . C5 2_656 116.13(15) yes
H3 . O6 . C19 . 105.637 no
H2 . O7 . H1 . 112.033 no
C9 . C1 . C2 . 120.97(17) yes
C9 . C1 . O1 . 114.74(16) yes
C2 . C1 . O1 . 124.28(17) yes
H21 . C2 . C3 . 119.990 no
H21 . C2 . C1 . 119.990 no
C3 . C2 . C1 . 120.02(18) yes
H31 . C3 . C4 . 119.429 no
H31 . C3 . C2 . 119.429 no
C4 . C3 . C2 . 121.14(18) yes
H41 . C4 . C10 . 120.169 no
H41 . C4 . C3 . 120.169 no
C10 . C4 . C3 . 119.66(18) yes
C10 . C5 . C6 . 120.68(17) yes
C10 . C5 . O5 2_656 115.16(16) yes
C6 . C5 . O5 2_656 124.15(18) yes
H61 . C6 . C7 . 120.038 no
H61 . C6 . C5 . 120.037 no
C7 . C6 . C5 . 119.92(19) yes
H71 . C7 . C8 . 119.323 no
H71 . C7 . C6 . 119.323 no
C8 . C7 . C6 . 121.35(19) yes
H81 . C8 . C9 . 120.160 no
H81 . C8 . C7 . 120.160 no
C9 . C8 . C7 . 119.68(18) yes
C10 . C9 . C8 . 119.85(17) yes
C10 . C9 . C1 . 118.28(17) yes
C8 . C9 . C1 . 121.82(17) yes
C9 . C10 . C4 . 119.92(17) yes
C9 . C10 . C5 . 118.49(17) yes
C4 . C10 . C5 . 121.57(17) yes
H112 . C11 . H111 . 109.467 no
H112 . C11 . C12 . 109.688 no
H111 . C11 . C12 . 109.688 no
H112 . C11 . O1 . 109.688 no
H111 . C11 . O1 . 109.688 no
C12 . C11 . O1 . 108.61(16) yes
H122 . C12 . H121 . 109.467 no
H122 . C12 . O2 . 109.353 no
H121 . C12 . O2 . 109.354 no
H122 . C12 . C11 . 109.354 no
H121 . C12 . C11 . 109.354 no
O2 . C12 . C11 . 109.95(16) yes
H132 . C13 . H131 . 109.466 no
H132 . C13 . C14 . 109.818 no
H131 . C13 . C14 . 109.818 no
H132 . C13 . O2 . 109.818 no
H131 . C13 . O2 . 109.818 no
C14 . C13 . O2 . 108.08(16) yes
H142 . C14 . H141 . 109.467 no
H142 . C14 . O3 . 109.882 no
H141 . C14 . O3 . 109.881 no
H142 . C14 . C13 . 109.882 no
H141 . C14 . C13 . 109.881 no
O3 . C14 . C13 . 107.83(17) yes
H152 . C15 . H151 . 109.466 no
H152 . C15 . C16 . 110.137 no
H151 . C15 . C16 . 110.137 no
H152 . C15 . O3 . 110.136 no
H151 . C15 . O3 . 110.136 no
C16 . C15 . O3 . 106.80(17) yes
H162 . C16 . H161 . 109.467 no
H162 . C16 . O4 . 109.947 no
H161 . C16 . O4 . 109.947 no
H162 . C16 . C15 . 109.948 no
H161 . C16 . C15 . 109.948 no
O4 . C16 . C15 . 107.56(16) yes
H172 . C17 . H171 . 109.466 no
H172 . C17 . C18 . 109.113 no
H171 . C17 . C18 . 109.113 no
H172 . C17 . O4 . 109.113 no
H171 . C17 . O4 . 109.113 no
C18 . C17 . O4 . 110.90(16) yes
H182 . C18 . H181 . 109.466 no
H182 . C18 . O5 . 109.550 no
H181 . C18 . O5 . 109.550 no
H182 . C18 . C17 . 109.550 no
H181 . C18 . C17 . 109.550 no
O5 . C18 . C17 . 109.16(16) yes
H193 . C19 . H192 . 109.476 no
H193 . C19 . H191 . 109.479 no
H192 . C19 . H191 . 109.474 no
H193 . C19 . O6 . 109.468 no
H192 . C19 . O6 . 109.463 no
H191 . C19 . O6 . 109.467 no

loop_
_geom_bond_atom_site_label_1
_geom_bond_site_symmetry_1
_geom_bond_atom_site_label_2
_geom_bond_site_symmetry_2
_geom_bond_distance
_geom_bond_publ_flag
O1 . C11 . 1.439(2) yes
O1 . C1 . 1.374(2) yes
O2 . C13 . 1.424(2) yes
O2 . C12 . 1.422(2) yes
O3 . C15 . 1.427(2) yes
O3 . C14 . 1.427(2) yes
O4 . C17 . 1.430(2) yes
O4 . C16 . 1.429(2) yes
O5 . C18 . 1.431(2) yes
O5 . C5 2_656 1.366(2) yes
O6 . H3 . 0.788 no
O6 . C19 . 1.389(4) yes
O7 . H2 . 0.755 no
O7 . H1 . 0.768 no
C1 . C9 . 1.428(3) yes
C1 . C2 . 1.371(3) yes
C2 . H21 . 1.000 no
C2 . C3 . 1.406(3) yes
C3 . H31 . 1.000 no
C3 . C4 . 1.375(3) yes
C4 . H41 . 1.000 no
C4 . C10 . 1.421(3) yes
C5 . C10 . 1.426(3) yes
C5 . C6 . 1.374(3) yes
C6 . H61 . 1.000 no
C6 . C7 . 1.410(3) yes
C7 . H71 . 1.000 no
C7 . C8 . 1.366(3) yes
C8 . H81 . 1.000 no
C8 . C9 . 1.422(3) yes
C9 . C10 . 1.417(3) yes
C11 . H112 . 1.000 no
C11 . H111 . 1.000 no
C11 . C12 . 1.498(3) yes
C12 . H122 . 1.000 no
C12 . H121 . 1.000 no
C13 . H132 . 1.000 no
C13 . H131 . 1.000 no
C13 . C14 . 1.507(3) yes
C14 . H142 . 1.000 no
C14 . H141 . 1.000 no
C15 . H152 . 1.000 no
C15 . H151 . 1.000 no
C15 . C16 . 1.497(3) yes
C16 . H162 . 1.000 no
C16 . H161 . 1.000 no
C17 . H172 . 1.000 no
C17 . H171 . 1.000 no
C17 . C18 . 1.502(3) yes
C18 . H182 . 1.000 no
C18 . H181 . 1.000 no
C19 . H193 . 1.000 no
C19 . H192 . 1.000 no
C19 . H191 . 1.000 no
